data_7107744
loop_
_publ_author_name
'Guo-Xing Li'
'Jin Qu'

_publ_section_title
;
 Enantioselective Friedel-Crafts reactions between phenols and
 N-tosylaldimines catalyzed by a leucine-derived bifunctional catalyst
;
_journal_name_full Chem.Commun.
_journal_page_first 5518
_journal_paper_doi 10.1039/c2cc31735d
_journal_volume 48
_journal_year 2012
_chemical_formula_sum 'C24 H27 N O5 S'
_chemical_formula_weight 441.52
_chemical_name_systematic
;
?
;
_space_group_IT_number 4
_symmetry_cell_setting monoclinic
_symmetry_space_group_name_Hall 'P 2yb'
_symmetry_space_group_name_H-M 'P 1 21 1'
_atom_sites_solution_hydrogens geom
_atom_sites_solution_primary direct
_atom_sites_solution_secondary difmap
_audit_creation_method SHELXL-97
_cell_angle_alpha 90.00
_cell_angle_beta 92.482(5)
_cell_angle_gamma 90.00
_cell_formula_units_Z 4
_cell_length_a 14.142(4)
_cell_length_b 8.134(2)
_cell_length_c 19.517(5)
_cell_measurement_reflns_used 7969
_cell_measurement_temperature 113(2)
_cell_measurement_theta_max 28.0
_cell_measurement_theta_min 1.8
_cell_volume 2243.0(10)
_computing_cell_refinement CrystalClear
_computing_data_collection CrystalClear
_computing_data_reduction CrystalClear
_computing_molecular_graphics 'Bruker SHELXTL'
_computing_publication_material 'CrystalStructure 3.8'
_computing_structure_refinement 'SHELXL-97 (Sheldrick, 1997)'
_computing_structure_solution 'SHELXS-97 (Sheldrick, 1990)'
_diffrn_ambient_temperature 113(2)
_diffrn_detector_area_resol_mean 14.22
_diffrn_measured_fraction_theta_full 0.998
_diffrn_measured_fraction_theta_max 0.998
_diffrn_measurement_device_type 'Rigaku Saturn724 CCD'
_diffrn_measurement_method '\w and \f scans'
_diffrn_radiation_monochromator multilayer
_diffrn_radiation_source 'rotating anode'
_diffrn_radiation_type MoK\a
_diffrn_radiation_wavelength 0.71073
_diffrn_reflns_av_R_equivalents 0.0409
_diffrn_reflns_av_sigmaI/netI 0.0583
_diffrn_reflns_limit_h_max 18
_diffrn_reflns_limit_h_min -18
_diffrn_reflns_limit_k_max 10
_diffrn_reflns_limit_k_min -10
_diffrn_reflns_limit_l_max 25
_diffrn_reflns_limit_l_min -23
_diffrn_reflns_number 29214
_diffrn_reflns_theta_full 27.89
_diffrn_reflns_theta_max 27.89
_diffrn_reflns_theta_min 1.82
_diffrn_standards_decay_% 0
_diffrn_standards_interval_count 0
_diffrn_standards_interval_time 0
_diffrn_standards_number 0
_exptl_absorpt_coefficient_mu 0.180
_exptl_absorpt_correction_T_max 0.9788
_exptl_absorpt_correction_T_min 0.9650
_exptl_absorpt_correction_type multi-scan
_exptl_absorpt_process_details CrystalClear
_exptl_crystal_colour Colorless
_exptl_crystal_density_diffrn 1.307
_exptl_crystal_density_method 'not measured'
_exptl_crystal_description Prism
_exptl_crystal_F_000 936
_exptl_crystal_size_max 0.20
_exptl_crystal_size_mid 0.18
_exptl_crystal_size_min 0.12
_refine_diff_density_max 0.291
_refine_diff_density_min -0.360
_refine_diff_density_rms 0.053
_refine_ls_abs_structure_details 'Flack H D (1983), Acta Cryst. A39, 876-881'
_refine_ls_abs_structure_Flack 0.02(5)
_refine_ls_extinction_method none
_refine_ls_goodness_of_fit_ref 1.030
_refine_ls_hydrogen_treatment mixed
_refine_ls_matrix_type full
_refine_ls_number_parameters 577
_refine_ls_number_reflns 10708
_refine_ls_number_restraints 3
_refine_ls_restrained_S_all 1.030
_refine_ls_R_factor_all 0.0509
_refine_ls_R_factor_gt 0.0451
_refine_ls_shift/su_max 0.001
_refine_ls_shift/su_mean 0.000
_refine_ls_structure_factor_coef Fsqd
_refine_ls_weighting_details 'calc w=1/[\s^2^(Fo^2^)+(0.0428P)^2^+0.0000P] where P=(Fo^2^+2Fc^2^)/3'
_refine_ls_weighting_scheme calc
_refine_ls_wR_factor_gt 0.0907
_refine_ls_wR_factor_ref 0.0937
_reflns_number_gt 9624
_reflns_number_total 10708
_reflns_threshold_expression >2sigma(I)
_cod_data_source_file c2cc31735d.txt
_cod_data_source_block shelx
_cod_original_cell_volume 2243.2(10)
_cod_original_sg_symbol_H-M P2(1)
_cod_database_code 7107744

loop_
_symmetry_equiv_pos_as_xyz
'x, y, z'
'-x, y+1/2, -z'

loop_
_atom_site_label
_atom_site_type_symbol
_atom_site_fract_x
_atom_site_fract_y
_atom_site_fract_z
_atom_site_U_iso_or_equiv
_atom_site_adp_type
_atom_site_occupancy
_atom_site_symmetry_multiplicity
_atom_site_calc_flag
_atom_site_refinement_flags
S1 S 0.14355(3) -0.11454(6) 0.63728(2) 0.02062(11) Uani 1 1 d .
S2 S 0.32686(4) 1.06062(6) 0.85091(2) 0.02242(11) Uani 1 1 d .
O1 O 0.16976(10) -0.13775(19) 0.70805(7) 0.0273(3) Uani 1 1 d .
O2 O 0.09567(10) -0.24572(17) 0.59983(7) 0.0252(3) Uani 1 1 d .
O3 O 0.00507(9) 0.23020(19) 0.52423(7) 0.0257(3) Uani 1 1 d .
H3 H -0.0149 0.2357 0.4831 0.039 Uiso 1 1 calc R
O4 O 0.25482(9) 0.56946(19) 0.43917(6) 0.0236(3) Uani 1 1 d .
O5 O 0.25999(9) 0.3858(2) 0.67030(6) 0.0265(3) Uani 1 1 d .
O6 O 0.40611(10) 1.12678(18) 0.89082(7) 0.0270(3) Uani 1 1 d .
O7 O 0.28520(10) 1.15560(18) 0.79570(7) 0.0284(3) Uani 1 1 d .
O8 O 0.50127(11) 0.7242(2) 0.98757(7) 0.0319(4) Uani 1 1 d .
H8 H 0.5236 0.6939 1.0261 0.048 Uiso 1 1 calc R
O9 O 0.24211(9) 0.3751(2) 1.04962(7) 0.0292(3) Uani 1 1 d .
O10 O 0.25495(10) 0.60819(18) 0.82680(7) 0.0255(3) Uani 1 1 d .
N1 N 0.06983(11) 0.0374(2) 0.63043(8) 0.0215(4) Uani 1 1 d D
N2 N 0.36319(11) 0.8907(2) 0.81700(8) 0.0209(3) Uani 1 1 d D
C1 C 0.24688(14) -0.0636(2) 0.59496(10) 0.0206(4) Uani 1 1 d .
C2 C 0.32381(14) 0.0016(3) 0.63191(11) 0.0289(5) Uani 1 1 d .
H2A H 0.3214 0.0178 0.6800 0.035 Uiso 1 1 calc R
C3 C 0.40400(15) 0.0427(3) 0.59798(11) 0.0337(5) Uani 1 1 d .
H3A H 0.4569 0.0874 0.6232 0.040 Uiso 1 1 calc R
C4 C 0.40907(15) 0.0203(3) 0.52798(12) 0.0325(5) Uani 1 1 d .
C5 C 0.33086(17) -0.0438(3) 0.49161(12) 0.0366(6) Uani 1 1 d .
H5 H 0.3333 -0.0600 0.4435 0.044 Uiso 1 1 calc R
C6 C 0.24919(15) -0.0845(3) 0.52477(10) 0.0280(5) Uani 1 1 d .
H6 H 0.1955 -0.1262 0.4995 0.034 Uiso 1 1 calc R
C7 C 0.49850(18) 0.0615(4) 0.49212(14) 0.0501(7) Uani 1 1 d .
H7A H 0.4972 0.0078 0.4471 0.075 Uiso 1 1 calc R
H7B H 0.5535 0.0226 0.5198 0.075 Uiso 1 1 calc R
H7C H 0.5028 0.1808 0.4861 0.075 Uiso 1 1 calc R
C8 C 0.09915(14) 0.2031(2) 0.65480(10) 0.0212(4) Uani 1 1 d .
H8A H 0.1536 0.1875 0.6886 0.025 Uiso 1 1 calc R
C9 C 0.01823(13) 0.2774(3) 0.69387(9) 0.0195(4) Uani 1 1 d .
C10 C -0.00863(14) 0.4406(3) 0.68573(10) 0.0224(4) Uani 1 1 d .
H10 H 0.0222 0.5078 0.6538 0.027 Uiso 1 1 calc R
C11 C -0.08058(15) 0.5071(3) 0.72407(11) 0.0279(5) Uani 1 1 d .
C12 C -0.12609(14) 0.4065(3) 0.76941(10) 0.0271(5) Uani 1 1 d .
H12 H -0.1763 0.4503 0.7946 0.033 Uiso 1 1 calc R
C13 C -0.10005(14) 0.2429(3) 0.77890(10) 0.0245(5) Uani 1 1 d .
C14 C -0.02710(14) 0.1806(3) 0.74123(10) 0.0237(4) Uani 1 1 d .
H14 H -0.0077 0.0697 0.7479 0.028 Uiso 1 1 calc R
C15 C -0.1072(2) 0.6858(3) 0.71559(15) 0.0505(7) Uani 1 1 d .
H15A H -0.1628 0.7095 0.7422 0.076 Uiso 1 1 calc R
H15B H -0.1219 0.7091 0.6670 0.076 Uiso 1 1 calc R
H15C H -0.0542 0.7550 0.7320 0.076 Uiso 1 1 calc R
C16 C -0.15106(17) 0.1323(3) 0.82736(13) 0.0426(6) Uani 1 1 d .
H16A H -0.1926 0.0571 0.8009 0.064 Uiso 1 1 calc R
H16B H -0.1890 0.1994 0.8575 0.064 Uiso 1 1 calc R
H16C H -0.1046 0.0687 0.8551 0.064 Uiso 1 1 calc R
C17 C 0.13511(13) 0.3063(2) 0.59621(10) 0.0184(4) Uani 1 1 d .
C18 C 0.08931(13) 0.3135(2) 0.53198(10) 0.0194(4) Uani 1 1 d .
C19 C 0.12702(13) 0.3976(3) 0.47738(9) 0.0201(4) Uani 1 1 d .
H19 H 0.0954 0.3978 0.4334 0.024 Uiso 1 1 calc R
C20 C 0.21155(13) 0.4809(2) 0.48850(10) 0.0195(4) Uani 1 1 d .
C21 C 0.25868(13) 0.4792(3) 0.55270(10) 0.0212(4) Uani 1 1 d .
H21 H 0.3165 0.5372 0.5600 0.025 Uiso 1 1 calc R
C22 C 0.22040(13) 0.3925(3) 0.60540(9) 0.0199(4) Uani 1 1 d .
C23 C 0.19854(15) 0.6115(3) 0.37918(10) 0.0283(5) Uani 1 1 d .
H23A H 0.1811 0.5112 0.3539 0.042 Uiso 1 1 calc R
H23B H 0.2348 0.6839 0.3500 0.042 Uiso 1 1 calc R
H23C H 0.1411 0.6683 0.3926 0.042 Uiso 1 1 calc R
C24 C 0.34951(15) 0.4623(3) 0.68345(11) 0.0385(6) Uani 1 1 d .
H24A H 0.3965 0.4119 0.6546 0.058 Uiso 1 1 calc R
H24B H 0.3691 0.4479 0.7319 0.058 Uiso 1 1 calc R
H24C H 0.3445 0.5799 0.6730 0.058 Uiso 1 1 calc R
C25 C 0.23611(14) 1.0101(3) 0.90639(10) 0.0237(4) Uani 1 1 d .
C26 C 0.14899(16) 0.9686(3) 0.87785(12) 0.0372(6) Uani 1 1 d .
H26 H 0.1379 0.9722 0.8295 0.045 Uiso 1 1 calc R
C27 C 0.07769(16) 0.9216(3) 0.91959(12) 0.0414(7) Uani 1 1 d .
H27 H 0.0178 0.8910 0.8996 0.050 Uiso 1 1 calc R
C28 C 0.09173(16) 0.9181(3) 0.99044(12) 0.0381(6) Uani 1 1 d .
C29 C 0.18076(17) 0.9586(3) 1.01729(12) 0.0402(6) Uani 1 1 d .
H29 H 0.1922 0.9550 1.0656 0.048 Uiso 1 1 calc R
C30 C 0.25356(17) 1.0040(3) 0.97657(11) 0.0341(6) Uani 1 1 d .
H30 H 0.3143 1.0306 0.9963 0.041 Uiso 1 1 calc R
C31 C 0.01209(19) 0.8743(5) 1.03546(13) 0.0661(9) Uani 1 1 d .
H31A H 0.0006 0.7556 1.0331 0.099 Uiso 1 1 calc R
H31B H -0.0453 0.9332 1.0198 0.099 Uiso 1 1 calc R
H31C H 0.0290 0.9055 1.0829 0.099 Uiso 1 1 calc R
C32 C 0.42525(14) 0.7764(3) 0.85827(10) 0.0215(4) Uani 1 1 d .
H32 H 0.4689 0.8482 0.8867 0.026 Uiso 1 1 calc R
C33 C 0.48796(13) 0.6851(3) 0.80926(10) 0.0213(4) Uani 1 1 d .
C34 C 0.51038(13) 0.5204(3) 0.81867(10) 0.0238(5) Uani 1 1 d .
H34 H 0.4838 0.4614 0.8551 0.029 Uiso 1 1 calc R
C35 C 0.57136(15) 0.4402(3) 0.77547(11) 0.0280(5) Uani 1 1 d .
C36 C 0.61041(14) 0.5297(3) 0.72306(11) 0.0285(5) Uani 1 1 d .
H36 H 0.6522 0.4760 0.6935 0.034 Uiso 1 1 calc R
C37 C 0.59017(14) 0.6952(3) 0.71251(11) 0.0274(5) Uani 1 1 d .
C38 C 0.52803(14) 0.7708(3) 0.75565(10) 0.0240(5) Uani 1 1 d .
H38 H 0.5124 0.8833 0.7486 0.029 Uiso 1 1 calc R
C39 C 0.5917(2) 0.2601(3) 0.78485(15) 0.0498(7) Uani 1 1 d .
H39A H 0.6091 0.2382 0.8331 0.075 Uiso 1 1 calc R
H39B H 0.6441 0.2284 0.7564 0.075 Uiso 1 1 calc R
H39C H 0.5352 0.1963 0.7712 0.075 Uiso 1 1 calc R
C40 C 0.63294(17) 0.7925(3) 0.65566(12) 0.0408(6) Uani 1 1 d .
H40A H 0.6815 0.7261 0.6344 0.061 Uiso 1 1 calc R
H40B H 0.6617 0.8932 0.6746 0.061 Uiso 1 1 calc R
H40C H 0.5834 0.8213 0.6211 0.061 Uiso 1 1 calc R
C41 C 0.37552(14) 0.6703(3) 0.90816(10) 0.0205(4) Uani 1 1 d .
C42 C 0.41619(14) 0.6471(3) 0.97380(10) 0.0221(4) Uani 1 1 d .
C43 C 0.37431(13) 0.5510(3) 1.02300(10) 0.0236(4) Uani 1 1 d .
H43 H 0.4033 0.5388 1.0675 0.028 Uiso 1 1 calc R
C44 C 0.28978(14) 0.4739(3) 1.00570(10) 0.0223(4) Uani 1 1 d .
C45 C 0.24703(14) 0.4902(3) 0.94050(10) 0.0242(4) Uani 1 1 d .
H45 H 0.1891 0.4358 0.9290 0.029 Uiso 1 1 calc R
C46 C 0.29048(13) 0.5873(3) 0.89254(10) 0.0210(4) Uani 1 1 d .
C47 C 0.29368(16) 0.3182(3) 1.10923(11) 0.0318(5) Uani 1 1 d .
H47A H 0.3516 0.2630 1.0957 0.048 Uiso 1 1 calc R
H47B H 0.2546 0.2407 1.1341 0.048 Uiso 1 1 calc R
H47C H 0.3103 0.4118 1.1390 0.048 Uiso 1 1 calc R
C48 C 0.16613(14) 0.5330(3) 0.80784(11) 0.0290(5) Uani 1 1 d .
H48A H 0.1714 0.4136 0.8133 0.043 Uiso 1 1 calc R
H48B H 0.1489 0.5591 0.7599 0.043 Uiso 1 1 calc R
H48C H 0.1172 0.5750 0.8373 0.043 Uiso 1 1 calc R
H1 H 0.0372(14) 0.031(3) 0.5898(7) 0.035 Uiso 1 1 d D
H2 H 0.3177(12) 0.842(3) 0.7912(9) 0.035 Uiso 1 1 d D

loop_
_atom_site_aniso_label
_atom_site_aniso_U_11
_atom_site_aniso_U_22
_atom_site_aniso_U_33
_atom_site_aniso_U_23
_atom_site_aniso_U_13
_atom_site_aniso_U_12
S1 0.0237(2) 0.0188(2) 0.0196(2) 0.0021(2) 0.00367(19) 0.0019(2)
S2 0.0272(2) 0.0222(3) 0.0177(2) 0.0008(2) -0.0002(2) 0.0013(2)
O1 0.0330(8) 0.0306(9) 0.0184(7) 0.0056(6) 0.0008(6) -0.0001(7)
O2 0.0266(7) 0.0228(8) 0.0263(8) -0.0004(6) 0.0008(6) -0.0020(6)
O3 0.0201(7) 0.0313(8) 0.0253(8) 0.0060(7) -0.0037(6) -0.0066(6)
O4 0.0208(7) 0.0294(8) 0.0206(7) 0.0056(7) 0.0026(5) -0.0004(6)
O5 0.0240(7) 0.0362(8) 0.0190(7) 0.0009(7) -0.0028(6) -0.0065(7)
O6 0.0292(8) 0.0264(8) 0.0249(8) -0.0030(6) -0.0033(6) -0.0024(6)
O7 0.0372(8) 0.0269(8) 0.0209(7) 0.0053(6) -0.0021(6) 0.0040(7)
O8 0.0284(8) 0.0428(10) 0.0236(8) 0.0081(7) -0.0086(7) -0.0110(7)
O9 0.0247(7) 0.0356(9) 0.0278(7) 0.0113(7) 0.0050(6) -0.0025(7)
O10 0.0232(7) 0.0324(9) 0.0205(7) 0.0011(6) -0.0050(6) -0.0050(6)
N1 0.0199(8) 0.0213(9) 0.0233(9) -0.0004(8) 0.0001(7) 0.0003(7)
N2 0.0225(8) 0.0234(9) 0.0167(8) -0.0006(8) 0.0001(6) 0.0013(8)
C1 0.0230(10) 0.0167(10) 0.0222(10) 0.0009(8) 0.0032(8) 0.0049(8)
C2 0.0252(10) 0.0370(13) 0.0243(11) 0.0026(10) -0.0006(9) 0.0013(10)
C3 0.0214(10) 0.0402(14) 0.0390(13) 0.0035(12) -0.0036(9) 0.0011(10)
C4 0.0239(11) 0.0338(13) 0.0405(13) 0.0056(11) 0.0100(10) 0.0031(9)
C5 0.0405(13) 0.0429(14) 0.0272(12) -0.0045(11) 0.0105(10) -0.0062(11)
C6 0.0266(10) 0.0331(13) 0.0244(11) -0.0028(9) 0.0035(9) -0.0062(9)
C7 0.0310(12) 0.0638(18) 0.0572(16) 0.0027(16) 0.0190(11) -0.0043(14)
C8 0.0200(10) 0.0207(10) 0.0230(10) 0.0029(8) 0.0023(8) 0.0017(8)
C9 0.0191(9) 0.0228(11) 0.0166(10) -0.0027(8) 0.0011(8) -0.0018(8)
C10 0.0230(10) 0.0200(10) 0.0247(11) -0.0012(8) 0.0047(8) 0.0003(8)
C11 0.0283(11) 0.0242(12) 0.0318(12) 0.0009(10) 0.0070(9) 0.0040(9)
C12 0.0232(10) 0.0334(13) 0.0253(11) 0.0000(10) 0.0083(8) 0.0030(10)
C13 0.0233(10) 0.0269(12) 0.0235(10) 0.0034(9) 0.0033(9) -0.0006(9)
C14 0.0261(10) 0.0197(10) 0.0253(10) 0.0014(9) 0.0018(9) -0.0006(9)
C15 0.0558(17) 0.0289(14) 0.0694(19) 0.0081(14) 0.0337(15) 0.0131(13)
C16 0.0404(14) 0.0432(15) 0.0460(15) 0.0096(12) 0.0210(12) 0.0014(12)
C17 0.0189(9) 0.0165(9) 0.0201(10) 0.0027(8) 0.0043(8) 0.0033(8)
C18 0.0159(9) 0.0187(10) 0.0237(10) -0.0009(8) 0.0015(8) 0.0007(8)
C19 0.0195(9) 0.0226(10) 0.0180(9) -0.0018(9) 0.0004(7) 0.0029(9)
C20 0.0193(9) 0.0185(10) 0.0209(10) 0.0006(8) 0.0047(8) 0.0018(8)
C21 0.0157(9) 0.0250(11) 0.0228(10) -0.0002(9) 0.0020(8) -0.0009(8)
C22 0.0189(9) 0.0206(10) 0.0200(9) -0.0022(9) -0.0003(7) 0.0025(8)
C23 0.0295(11) 0.0318(12) 0.0237(11) 0.0083(9) 0.0033(9) 0.0001(9)
C24 0.0288(12) 0.0587(17) 0.0276(12) 0.0004(12) -0.0054(10) -0.0149(12)
C25 0.0282(11) 0.0245(11) 0.0184(10) -0.0001(8) 0.0021(8) 0.0062(9)
C26 0.0287(12) 0.0572(17) 0.0255(12) 0.0020(11) -0.0005(9) 0.0056(11)
C27 0.0216(11) 0.0629(19) 0.0398(14) 0.0039(13) 0.0018(10) 0.0013(12)
C28 0.0359(13) 0.0442(16) 0.0349(13) 0.0015(11) 0.0106(10) 0.0032(11)
C29 0.0464(15) 0.0521(16) 0.0222(11) 0.0007(11) 0.0044(11) -0.0095(13)
C30 0.0365(13) 0.0441(15) 0.0216(11) 0.0011(10) 0.0011(10) -0.0079(11)
C31 0.0457(16) 0.106(3) 0.0484(16) 0.0069(19) 0.0200(13) -0.0066(19)
C32 0.0217(10) 0.0256(11) 0.0168(9) 0.0027(8) -0.0017(8) -0.0005(8)
C33 0.0176(9) 0.0242(11) 0.0219(10) -0.0014(9) -0.0016(8) -0.0016(8)
C34 0.0214(10) 0.0255(12) 0.0247(10) 0.0043(9) 0.0037(8) 0.0000(9)
C35 0.0245(10) 0.0275(12) 0.0321(12) 0.0024(10) 0.0041(9) 0.0015(9)
C36 0.0240(10) 0.0334(13) 0.0286(11) -0.0021(10) 0.0071(9) 0.0009(9)
C37 0.0245(11) 0.0291(12) 0.0290(11) 0.0025(10) 0.0059(9) -0.0042(9)
C38 0.0260(11) 0.0200(11) 0.0259(11) 0.0017(9) 0.0022(9) -0.0025(9)
C39 0.0527(16) 0.0328(15) 0.0662(19) 0.0098(13) 0.0283(14) 0.0166(13)
C40 0.0414(14) 0.0404(15) 0.0421(14) 0.0065(12) 0.0194(11) 0.0008(12)
C41 0.0204(10) 0.0203(10) 0.0207(10) -0.0022(8) 0.0007(8) -0.0001(8)
C42 0.0202(10) 0.0232(11) 0.0230(10) -0.0006(9) 0.0004(8) -0.0014(8)
C43 0.0246(10) 0.0250(11) 0.0211(10) 0.0013(9) 0.0014(8) 0.0019(9)
C44 0.0218(10) 0.0228(11) 0.0231(10) 0.0018(9) 0.0088(8) 0.0039(8)
C45 0.0193(9) 0.0273(11) 0.0258(11) 0.0020(9) 0.0017(8) 0.0008(9)
C46 0.0188(9) 0.0234(11) 0.0210(10) 0.0001(8) 0.0029(8) 0.0023(8)
C47 0.0358(12) 0.0331(12) 0.0270(11) 0.0082(10) 0.0067(10) 0.0029(10)
C48 0.0250(10) 0.0324(13) 0.0289(11) -0.0010(10) -0.0050(9) -0.0048(9)

loop_
_atom_type_symbol
_atom_type_description
_atom_type_scat_dispersion_real
_atom_type_scat_dispersion_imag
_atom_type_scat_source
C C 0.0033 0.0016 'International Tables Vol C Tables 4.2.6.8 and 6.1.1.4'
H H 0.0000 0.0000 'International Tables Vol C Tables 4.2.6.8 and 6.1.1.4'
N N 0.0061 0.0033 'International Tables Vol C Tables 4.2.6.8 and 6.1.1.4'
O O 0.0106 0.0060 'International Tables Vol C Tables 4.2.6.8 and 6.1.1.4'
S S 0.1246 0.1234 'International Tables Vol C Tables 4.2.6.8 and 6.1.1.4'

loop_
_geom_angle_atom_site_label_1
_geom_angle_atom_site_label_2
_geom_angle_atom_site_label_3
_geom_angle
O1 S1 O2 119.23(9)
O1 S1 N1 108.69(9)
O2 S1 N1 103.64(8)
O1 S1 C1 107.43(9)
O2 S1 C1 108.47(9)
N1 S1 C1 109.07(9)
O7 S2 O6 119.36(9)
O7 S2 N2 106.23(9)
O6 S2 N2 106.58(9)
O7 S2 C25 107.54(9)
O6 S2 C25 108.96(9)
N2 S2 C25 107.64(10)
C18 O3 H3 109.5
C20 O4 C23 116.91(15)
C22 O5 C24 118.41(16)
C42 O8 H8 109.5
C44 O9 C47 116.90(16)
C46 O10 C48 118.16(15)
C8 N1 S1 119.83(13)
C8 N1 H1 117.6(16)
S1 N1 H1 109.3(16)
C32 N2 S2 119.96(13)
C32 N2 H2 114.7(15)
S2 N2 H2 112.2(15)
C6 C1 C2 120.76(19)
C6 C1 S1 119.50(16)
C2 C1 S1 119.71(16)
C3 C2 C1 119.1(2)
C3 C2 H2A 120.4
C1 C2 H2A 120.4
C2 C3 C4 121.4(2)
C2 C3 H3A 119.3
C4 C3 H3A 119.3
C3 C4 C5 118.7(2)
C3 C4 C7 120.6(2)
C5 C4 C7 120.7(2)
C6 C5 C4 120.7(2)
C6 C5 H5 119.6
C4 C5 H5 119.6
C1 C6 C5 119.3(2)
C1 C6 H6 120.4
C5 C6 H6 120.4
C4 C7 H7A 109.5
C4 C7 H7B 109.5
H7A C7 H7B 109.5
C4 C7 H7C 109.5
H7A C7 H7C 109.5
H7B C7 H7C 109.5
N1 C8 C17 110.97(16)
N1 C8 C9 108.34(16)
C17 C8 C9 116.02(17)
N1 C8 H8A 107.0
C17 C8 H8A 107.0
C9 C8 H8A 107.0
C10 C9 C14 119.04(19)
C10 C9 C8 121.90(18)
C14 C9 C8 119.00(18)
C9 C10 C11 120.70(19)
C9 C10 H10 119.6
C11 C10 H10 119.6
C12 C11 C10 118.9(2)
C12 C11 C15 121.2(2)
C10 C11 C15 119.9(2)
C11 C12 C13 121.5(2)
C11 C12 H12 119.2
C13 C12 H12 119.2
C14 C13 C12 118.5(2)
C14 C13 C16 120.0(2)
C12 C13 C16 121.5(2)
C13 C14 C9 121.3(2)
C13 C14 H14 119.3
C9 C14 H14 119.3
C11 C15 H15A 109.5
C11 C15 H15B 109.5
H15A C15 H15B 109.5
C11 C15 H15C 109.5
H15A C15 H15C 109.5
H15B C15 H15C 109.5
C13 C16 H16A 109.5
C13 C16 H16B 109.5
H16A C16 H16B 109.5
C13 C16 H16C 109.5
H16A C16 H16C 109.5
H16B C16 H16C 109.5
C18 C17 C22 117.42(17)
C18 C17 C8 122.93(18)
C22 C17 C8 119.58(17)
O3 C18 C17 116.60(17)
O3 C18 C19 121.17(17)
C17 C18 C19 122.22(18)
C20 C19 C18 118.56(17)
C20 C19 H19 120.7
C18 C19 H19 120.7
O4 C20 C19 123.88(17)
O4 C20 C21 115.28(17)
C19 C20 C21 120.84(18)
C22 C21 C20 119.24(18)
C22 C21 H21 120.4
C20 C21 H21 120.4
O5 C22 C21 123.75(17)
O5 C22 C17 114.55(17)
C21 C22 C17 121.68(17)
O4 C23 H23A 109.5
O4 C23 H23B 109.5
H23A C23 H23B 109.5
O4 C23 H23C 109.5
H23A C23 H23C 109.5
H23B C23 H23C 109.5
O5 C24 H24A 109.5
O5 C24 H24B 109.5
H24A C24 H24B 109.5
O5 C24 H24C 109.5
H24A C24 H24C 109.5
H24B C24 H24C 109.5
C26 C25 C30 120.8(2)
C26 C25 S2 118.21(16)
C30 C25 S2 120.89(16)
C25 C26 C27 119.7(2)
C25 C26 H26 120.1
C27 C26 H26 120.1
C26 C27 C28 121.2(2)
C26 C27 H27 119.4
C28 C27 H27 119.4
C29 C28 C27 117.5(2)
C29 C28 C31 121.9(2)
C27 C28 C31 120.6(2)
C30 C29 C28 122.4(2)
C30 C29 H29 118.8
C28 C29 H29 118.8
C29 C30 C25 118.4(2)
C29 C30 H30 120.8
C25 C30 H30 120.8
C28 C31 H31A 109.5
C28 C31 H31B 109.5
H31A C31 H31B 109.5
C28 C31 H31C 109.5
H31A C31 H31C 109.5
H31B C31 H31C 109.5
N2 C32 C41 115.36(16)
N2 C32 C33 108.04(15)
C41 C32 C33 115.37(18)
N2 C32 H32 105.7
C41 C32 H32 105.7
C33 C32 H32 105.7
C34 C33 C38 118.91(19)
C34 C33 C32 121.56(19)
C38 C33 C32 119.45(19)
C33 C34 C35 121.0(2)
C33 C34 H34 119.5
C35 C34 H34 119.5
C36 C35 C34 118.5(2)
C36 C35 C39 121.3(2)
C34 C35 C39 120.2(2)
C35 C36 C37 122.0(2)
C35 C36 H36 119.0
C37 C36 H36 119.0
C38 C37 C36 118.1(2)
C38 C37 C40 119.9(2)
C36 C37 C40 122.0(2)
C37 C38 C33 121.4(2)
C37 C38 H38 119.3
C33 C38 H38 119.3
C35 C39 H39A 109.5
C35 C39 H39B 109.5
H39A C39 H39B 109.5
C35 C39 H39C 109.5
H39A C39 H39C 109.5
H39B C39 H39C 109.5
C37 C40 H40A 109.5
C37 C40 H40B 109.5
H40A C40 H40B 109.5
C37 C40 H40C 109.5
H40A C40 H40C 109.5
H40B C40 H40C 109.5
C42 C41 C46 116.78(18)
C42 C41 C32 119.24(18)
C46 C41 C32 123.95(18)
O8 C42 C43 121.15(18)
O8 C42 C41 116.17(18)
C43 C42 C41 122.68(18)
C44 C43 C42 118.50(18)
C44 C43 H43 120.8
C42 C43 H43 120.8
O9 C44 C43 123.86(18)
O9 C44 C45 114.90(18)
C43 C44 C45 121.23(19)
C46 C45 C44 118.90(19)
C46 C45 H45 120.5
C44 C45 H45 120.5
O10 C46 C45 123.21(17)
O10 C46 C41 114.90(17)
C45 C46 C41 121.88(18)
O9 C47 H47A 109.5
O9 C47 H47B 109.5
H47A C47 H47B 109.5
O9 C47 H47C 109.5
H47A C47 H47C 109.5
H47B C47 H47C 109.5
O10 C48 H48A 109.5
O10 C48 H48B 109.5
H48A C48 H48B 109.5
O10 C48 H48C 109.5
H48A C48 H48C 109.5
H48B C48 H48C 109.5

loop_
_geom_bond_atom_site_label_1
_geom_bond_atom_site_label_2
_geom_bond_distance
S1 O1 1.4270(14)
S1 O2 1.4452(15)
S1 N1 1.6185(18)
S1 C1 1.759(2)
S2 O7 1.4318(15)
S2 O6 1.4413(15)
S2 N2 1.6255(18)
S2 C25 1.763(2)
O3 C18 1.373(2)
O3 H3 0.8400
O4 C20 1.368(2)
O4 C23 1.428(2)
O5 C22 1.364(2)
O5 C24 1.424(2)
O8 C42 1.373(2)
O8 H8 0.8400
O9 C44 1.373(2)
O9 C47 1.423(2)
O10 C46 1.368(2)
O10 C48 1.431(2)
N1 C8 1.483(3)
N1 H1 0.901(9)
N2 C32 1.490(2)
N2 H2 0.895(9)
C1 C6 1.382(3)
C1 C2 1.385(3)
C2 C3 1.379(3)
C2 H2A 0.9500
C3 C4 1.383(3)
C3 H3A 0.9500
C4 C5 1.390(3)
C4 C7 1.510(3)
C5 C6 1.388(3)
C5 H5 0.9500
C6 H6 0.9500
C7 H7A 0.9800
C7 H7B 0.9800
C7 H7C 0.9800
C8 C17 1.523(3)
C8 C9 1.527(3)
C8 H8A 1.0000
C9 C10 1.388(3)
C9 C14 1.391(3)
C10 C11 1.398(3)
C10 H10 0.9500
C11 C12 1.384(3)
C11 C15 1.509(3)
C12 C13 1.391(3)
C12 H12 0.9500
C13 C14 1.388(3)
C13 C16 1.511(3)
C14 H14 0.9500
C15 H15A 0.9800
C15 H15B 0.9800
C15 H15C 0.9800
C16 H16A 0.9800
C16 H16B 0.9800
C16 H16C 0.9800
C17 C18 1.387(3)
C17 C22 1.400(3)
C18 C19 1.392(3)
C19 C20 1.383(3)
C19 H19 0.9500
C20 C21 1.394(3)
C21 C22 1.377(3)
C21 H21 0.9500
C23 H23A 0.9800
C23 H23B 0.9800
C23 H23C 0.9800
C24 H24A 0.9800
C24 H24B 0.9800
C24 H24C 0.9800
C25 C26 1.372(3)
C25 C30 1.382(3)
C26 C27 1.378(3)
C26 H26 0.9500
C27 C28 1.389(3)
C27 H27 0.9500
C28 C29 1.383(3)
C28 C31 1.501(3)
C29 C30 1.378(3)
C29 H29 0.9500
C30 H30 0.9500
C31 H31A 0.9800
C31 H31B 0.9800
C31 H31C 0.9800
C32 C41 1.499(3)
C32 C33 1.526(3)
C32 H32 1.0000
C33 C34 1.386(3)
C33 C38 1.398(3)
C34 C35 1.394(3)
C34 H34 0.9500
C35 C36 1.389(3)
C35 C39 1.503(3)
C36 C37 1.390(3)
C36 H36 0.9500
C37 C38 1.387(3)
C37 C40 1.510(3)
C38 H38 0.9500
C39 H39A 0.9800
C39 H39B 0.9800
C39 H39C 0.9800
C40 H40A 0.9800
C40 H40B 0.9800
C40 H40C 0.9800
C41 C42 1.394(3)
C41 C46 1.401(3)
C42 C43 1.390(3)
C43 C44 1.379(3)
C43 H43 0.9500
C44 C45 1.391(3)
C45 C46 1.388(3)
C45 H45 0.9500
C47 H47A 0.9800
C47 H47B 0.9800
C47 H47C 0.9800
C48 H48A 0.9800
C48 H48B 0.9800
C48 H48C 0.9800

loop_
_geom_hbond_atom_site_label_D
_geom_hbond_atom_site_label_H
_geom_hbond_atom_site_label_A
_geom_hbond_distance_DH
_geom_hbond_distance_HA
_geom_hbond_distance_DA
_geom_hbond_angle_DHA
_geom_hbond_site_symmetry_A
O3 H3 O2 0.84 1.95 2.763(2) 163.6 2_556
O8 H8 O6 0.84 1.94 2.776(2) 171.2 2_647
N1 H1 O3 0.901(9) 2.11(2) 2.726(2) 125(2) .
N2 H2 O10 0.895(9) 2.22(2) 2.772(2) 119.5(18) .
N2 H2 O1 0.895(9) 2.597(14) 3.399(2) 150(2) 1_565

loop_
_geom_torsion_atom_site_label_1
_geom_torsion_atom_site_label_2
_geom_torsion_atom_site_label_3
_geom_torsion_atom_site_label_4
_geom_torsion
O1 S1 N1 C8 60.32(16)
O2 S1 N1 C8 -171.91(14)
C1 S1 N1 C8 -56.52(17)
O7 S2 N2 C32 169.16(14)
O6 S2 N2 C32 40.88(16)
C25 S2 N2 C32 -75.88(16)
O1 S1 C1 C6 159.79(17)
O2 S1 C1 C6 29.67(19)
N1 S1 C1 C6 -82.57(19)
O1 S1 C1 C2 -22.2(2)
O2 S1 C1 C2 -152.35(17)
N1 S1 C1 C2 95.41(18)
C6 C1 C2 C3 -1.3(3)
S1 C1 C2 C3 -179.27(18)
C1 C2 C3 C4 0.1(4)
C2 C3 C4 C5 0.6(4)
C2 C3 C4 C7 -178.2(2)
C3 C4 C5 C6 0.1(4)
C7 C4 C5 C6 178.8(2)
C2 C1 C6 C5 1.9(3)
S1 C1 C6 C5 179.87(18)
C4 C5 C6 C1 -1.3(4)
S1 N1 C8 C17 94.94(17)
S1 N1 C8 C9 -136.59(15)
N1 C8 C9 C10 -137.62(19)
C17 C8 C9 C10 -12.1(3)
N1 C8 C9 C14 45.3(2)
C17 C8 C9 C14 170.83(17)
C14 C9 C10 C11 -0.5(3)
C8 C9 C10 C11 -177.55(18)
C9 C10 C11 C12 -1.3(3)
C9 C10 C11 C15 178.6(2)
C10 C11 C12 C13 1.8(3)
C15 C11 C12 C13 -178.1(2)
C11 C12 C13 C14 -0.5(3)
C11 C12 C13 C16 -178.8(2)
C12 C13 C14 C9 -1.3(3)
C16 C13 C14 C9 177.0(2)
C10 C9 C14 C13 1.8(3)
C8 C9 C14 C13 178.96(18)
N1 C8 C17 C18 44.5(2)
C9 C8 C17 C18 -79.7(2)
N1 C8 C17 C22 -132.39(18)
C9 C8 C17 C22 103.4(2)
C22 C17 C18 O3 -179.04(17)
C8 C17 C18 O3 4.0(3)
C22 C17 C18 C19 2.2(3)
C8 C17 C18 C19 -174.70(19)
O3 C18 C19 C20 179.23(18)
C17 C18 C19 C20 -2.1(3)
C23 O4 C20 C19 16.3(3)
C23 O4 C20 C21 -163.69(17)
C18 C19 C20 O4 -179.16(18)
C18 C19 C20 C21 0.8(3)
O4 C20 C21 C22 -179.73(19)
C19 C20 C21 C22 0.3(3)
C24 O5 C22 C21 -4.8(3)
C24 O5 C22 C17 176.55(19)
C20 C21 C22 O5 -178.70(18)
C20 C21 C22 C17 -0.2(3)
C18 C17 C22 O5 177.58(17)
C8 C17 C22 O5 -5.4(3)
C18 C17 C22 C21 -1.1(3)
C8 C17 C22 C21 175.97(19)
O7 S2 C25 C26 39.5(2)
O6 S2 C25 C26 170.23(18)
N2 S2 C25 C26 -74.6(2)
O7 S2 C25 C30 -143.80(19)
O6 S2 C25 C30 -13.1(2)
N2 S2 C25 C30 102.11(19)
C30 C25 C26 C27 0.6(4)
S2 C25 C26 C27 177.2(2)
C25 C26 C27 C28 1.1(4)
C26 C27 C28 C29 -2.0(4)
C26 C27 C28 C31 177.1(3)
C27 C28 C29 C30 1.2(4)
C31 C28 C29 C30 -177.9(3)
C28 C29 C30 C25 0.4(4)
C26 C25 C30 C29 -1.3(4)
S2 C25 C30 C29 -177.91(19)
S2 N2 C32 C41 78.7(2)
S2 N2 C32 C33 -150.58(14)
N2 C32 C33 C34 -141.90(19)
C41 C32 C33 C34 -11.1(3)
N2 C32 C33 C38 41.6(2)
C41 C32 C33 C38 172.31(17)
C38 C33 C34 C35 -0.4(3)
C32 C33 C34 C35 -176.93(18)
C33 C34 C35 C36 0.8(3)
C33 C34 C35 C39 -177.6(2)
C34 C35 C36 C37 -0.3(3)
C39 C35 C36 C37 178.2(2)
C35 C36 C37 C38 -0.8(3)
C35 C36 C37 C40 179.8(2)
C36 C37 C38 C33 1.3(3)
C40 C37 C38 C33 -179.3(2)
C34 C33 C38 C37 -0.7(3)
C32 C33 C38 C37 175.91(18)
N2 C32 C41 C42 -137.55(19)
C33 C32 C41 C42 95.3(2)
N2 C32 C41 C46 44.4(3)
C33 C32 C41 C46 -82.8(2)
C46 C41 C42 O8 177.63(18)
C32 C41 C42 O8 -0.6(3)
C46 C41 C42 C43 -2.0(3)
C32 C41 C42 C43 179.75(19)
O8 C42 C43 C44 -178.68(19)
C41 C42 C43 C44 1.0(3)
C47 O9 C44 C43 -15.8(3)
C47 O9 C44 C45 163.37(18)
C42 C43 C44 O9 179.47(19)
C42 C43 C44 C45 0.4(3)
O9 C44 C45 C46 -179.71(18)
C43 C44 C45 C46 -0.5(3)
C48 O10 C46 C45 3.4(3)
C48 O10 C46 C41 -177.31(18)
C44 C45 C46 O10 178.66(18)
C44 C45 C46 C41 -0.6(3)
C42 C41 C46 O10 -177.50(17)
C32 C41 C46 O10 0.6(3)
C42 C41 C46 C45 1.8(3)
C32 C41 C46 C45 179.97(19)
